data_4328959
loop_
_publ_author_name
'Stephanie L. Granville'
'Gregory C. Welch'
'Douglas W. Stephan'

_publ_section_title
;
 Ni, Pd, Pt, and Ru Complexes of Phosphine-Borate Ligands
;
_journal_name_full 'Inorganic Chemistry'
_journal_page_first 4711
_journal_page_last 4721
_journal_paper_doi 10.1021/ic2026895
_journal_volume 51
_journal_year 2012
_chemical_formula_sum 'C84 H83 B F15 P3 Pt'
_chemical_formula_weight 1676.31
_chemical_name_systematic
; 
 ? 
;
_space_group_IT_number 2
_symmetry_cell_setting triclinic
_symmetry_space_group_name_Hall '-P 1'
_symmetry_space_group_name_H-M 'P -1'
_atom_sites_solution_hydrogens geom
_atom_sites_solution_primary direct
_atom_sites_solution_secondary difmap
_audit_creation_method SHELXL-97
_cell_angle_alpha 75.178(3)
_cell_angle_beta 67.214(3)
_cell_angle_gamma 82.180(3)
_cell_formula_units_Z 2
_cell_length_a 13.6554(8)
_cell_length_b 17.3383(10)
_cell_length_c 17.5183(11)
_cell_measurement_temperature 293(2)
_cell_volume 3693.5(4)
_computing_structure_refinement 'SHELXL-97 (Sheldrick, 1997)'
_computing_structure_solution 'SHELXS-97 (Sheldrick, 1990)'
_diffrn_ambient_temperature 293(2)
_diffrn_measured_fraction_theta_full 0.987
_diffrn_measured_fraction_theta_max 0.987
_diffrn_radiation_monochromator graphite
_diffrn_radiation_source 'fine-focus sealed tube'
_diffrn_radiation_type MoK\a
_diffrn_radiation_wavelength 0.71073
_diffrn_reflns_av_R_equivalents 0.0336
_diffrn_reflns_av_sigmaI/netI 0.0354
_diffrn_reflns_limit_h_max 21
_diffrn_reflns_limit_h_min -21
_diffrn_reflns_limit_k_max 26
_diffrn_reflns_limit_k_min -26
_diffrn_reflns_limit_l_max 26
_diffrn_reflns_limit_l_min -26
_diffrn_reflns_number 94061
_diffrn_reflns_theta_full 33.32
_diffrn_reflns_theta_max 33.32
_diffrn_reflns_theta_min 1.62
_exptl_absorpt_coefficient_mu 2.048
_exptl_absorpt_correction_T_max 0.7465
_exptl_absorpt_correction_T_min 0.6082
_exptl_absorpt_correction_type multi-scan
_exptl_absorpt_process_details sadabs
_exptl_crystal_density_diffrn 1.507
_exptl_crystal_F_000 1700
_exptl_crystal_size_max 0.24
_exptl_crystal_size_mid 0.22
_exptl_crystal_size_min 0.19
_refine_diff_density_max 1.607
_refine_diff_density_min -0.757
_refine_diff_density_rms 0.089
_refine_ls_extinction_method none
_refine_ls_goodness_of_fit_ref 1.028
_refine_ls_hydrogen_treatment mixed
_refine_ls_matrix_type full
_refine_ls_number_parameters 941
_refine_ls_number_reflns 28176
_refine_ls_number_restraints 0
_refine_ls_restrained_S_all 1.028
_refine_ls_R_factor_all 0.0379
_refine_ls_R_factor_gt 0.0282
_refine_ls_shift/su_max 0.006
_refine_ls_shift/su_mean 0.000
_refine_ls_structure_factor_coef Fsqd
_refine_ls_weighting_details 'calc w=1/[\s^2^(Fo^2^)+(0.0314P)^2^+1.9804P] where P=(Fo^2^+2Fc^2^)/3'
_refine_ls_weighting_scheme calc
_refine_ls_wR_factor_gt 0.0652
_refine_ls_wR_factor_ref 0.0697
_reflns_number_gt 24500
_reflns_number_total 28176
_reflns_threshold_expression >2sigma(I)
_cod_data_source_file ic2026895_si_002_1.cif
_cod_data_source_block slg001_0m
_cod_database_code 4328959

loop_
_symmetry_equiv_pos_as_xyz
'x, y, z'
'-x, -y, -z'

loop_
_atom_site_label
_atom_site_type_symbol
_atom_site_fract_x
_atom_site_fract_y
_atom_site_fract_z
_atom_site_U_iso_or_equiv
_atom_site_adp_type
_atom_site_occupancy
_atom_site_symmetry_multiplicity
_atom_site_calc_flag
_atom_site_refinement_flags
Pt1 Pt 0.519545(5) 0.232111(4) 0.139127(4) 0.01827(2) Uani 1 1 d .
P1 P 0.69062(3) 0.18674(3) 0.06794(3) 0.01723(7) Uani 1 1 d .
P2 P 0.41545(3) 0.11929(3) 0.19531(3) 0.01798(7) Uani 1 1 d .
P3 P 0.38808(4) 0.32488(3) 0.19303(3) 0.02444(9) Uani 1 1 d .
F1 F 0.85731(8) 0.06542(6) -0.03382(6) 0.0233(2) Uani 1 1 d .
F2 F 0.93718(8) -0.06796(6) 0.02731(6) 0.0221(2) Uani 1 1 d .
F3 F 0.70749(9) -0.05088(7) 0.30596(7) 0.0266(2) Uani 1 1 d .
F4 F 0.62755(8) 0.08554(6) 0.24527(7) 0.0234(2) Uani 1 1 d .
F5 F 0.96480(9) -0.18250(7) 0.15241(7) 0.0270(2) Uani 1 1 d .
F6 F 0.92223(10) 0.01725(7) 0.23772(9) 0.0334(3) Uani 1 1 d .
F7 F 1.02159(11) 0.03702(8) 0.33280(10) 0.0444(3) Uani 1 1 d .
F8 F 1.10823(12) -0.09029(10) 0.41713(10) 0.0505(4) Uani 1 1 d .
F9 F 1.08811(11) -0.24008(9) 0.40518(9) 0.0420(3) Uani 1 1 d .
F10 F 0.97936(10) -0.26351(7) 0.31606(8) 0.0343(3) Uani 1 1 d .
F11 F 0.76314(10) -0.20260(8) 0.40797(8) 0.0348(3) Uani 1 1 d .
F12 F 0.60974(13) -0.30558(9) 0.48135(9) 0.0519(4) Uani 1 1 d .
F13 F 0.54360(13) -0.37375(9) 0.38663(12) 0.0591(4) Uani 1 1 d .
F14 F 0.64072(13) -0.33762(9) 0.21397(11) 0.0531(4) Uani 1 1 d .
F15 F 0.79543(11) -0.23407(8) 0.13862(8) 0.0369(3) Uani 1 1 d .
B1 B 0.88330(15) -0.14724(12) 0.21451(13) 0.0211(3) Uani 1 1 d .
C1 C 0.72487(14) 0.20481(10) -0.04772(11) 0.0204(3) Uani 1 1 d .
H34A H 0.8011 0.1921 -0.0736 0.024 Uiso 1 1 calc R
C2 C 0.66564(14) 0.15152(11) -0.07184(11) 0.0234(3) Uani 1 1 d .
H35A H 0.6797 0.0959 -0.0488 0.028 Uiso 1 1 calc R
H35B H 0.5897 0.1630 -0.0476 0.028 Uiso 1 1 calc R
C3 C 0.70167(17) 0.16629(13) -0.16844(12) 0.0311(4) Uani 1 1 d .
H36A H 0.7764 0.1508 -0.1920 0.037 Uiso 1 1 calc R
H36B H 0.6620 0.1335 -0.1827 0.037 Uiso 1 1 calc R
C4 C 0.6847(2) 0.25377(15) -0.20761(14) 0.0406(5) Uani 1 1 d .
H11D H 0.7123 0.2619 -0.2690 0.049 Uiso 1 1 calc R
H11E H 0.6091 0.2678 -0.1890 0.049 Uiso 1 1 calc R
C5 C 0.7403(2) 0.30759(13) -0.18199(14) 0.0369(5) Uani 1 1 d .
H11B H 0.7244 0.3630 -0.2046 0.044 Uiso 1 1 calc R
H11C H 0.8165 0.2978 -0.2064 0.044 Uiso 1 1 calc R
C6 C 0.70507(18) 0.29311(12) -0.08533(13) 0.0320(4) Uani 1 1 d .
H37A H 0.6301 0.3076 -0.0610 0.038 Uiso 1 1 calc R
H37B H 0.7444 0.3263 -0.0712 0.038 Uiso 1 1 calc R
C7 C 0.78554(13) 0.24490(10) 0.08032(11) 0.0212(3) Uani 1 1 d .
H28A H 0.7672 0.3013 0.0614 0.025 Uiso 1 1 calc R
C8 C 0.90281(14) 0.23183(12) 0.02651(13) 0.0279(4) Uani 1 1 d .
H33A H 0.9261 0.1772 0.0444 0.033 Uiso 1 1 calc R
H33B H 0.9117 0.2409 -0.0327 0.033 Uiso 1 1 calc R
C9 C 0.97022(15) 0.28937(14) 0.03677(14) 0.0324(4) Uani 1 1 d .
H32A H 1.0446 0.2793 0.0041 0.039 Uiso 1 1 calc R
H32B H 0.9507 0.3438 0.0141 0.039 Uiso 1 1 calc R
C10 C 0.95594(17) 0.28069(15) 0.12892(15) 0.0369(5) Uani 1 1 d .
H31A H 0.9960 0.3206 0.1329 0.044 Uiso 1 1 calc R
H31B H 0.9833 0.2284 0.1499 0.044 Uiso 1 1 calc R
C11 C 0.83913(17) 0.29077(15) 0.18324(15) 0.0358(5) Uani 1 1 d .
H30A H 0.8142 0.3452 0.1666 0.043 Uiso 1 1 calc R
H30B H 0.8312 0.2811 0.2423 0.043 Uiso 1 1 calc R
C12 C 0.77141(15) 0.23311(13) 0.17364(13) 0.0287(4) Uani 1 1 d .
H29A H 0.6972 0.2423 0.2072 0.034 Uiso 1 1 calc R
H29B H 0.7922 0.1786 0.1947 0.034 Uiso 1 1 calc R
C13 C 0.73726(12) 0.08367(10) 0.10204(10) 0.0179(3) Uani 1 1 d .
C14 C 0.81653(12) 0.03908(10) 0.05127(10) 0.0178(3) Uani 1 1 d .
C15 C 0.85935(12) -0.03279(10) 0.08441(11) 0.0183(3) Uani 1 1 d .
C16 C 0.82785(13) -0.06697(10) 0.17047(11) 0.0196(3) Uani 1 1 d .
C17 C 0.74519(13) -0.02404(10) 0.22031(11) 0.0204(3) Uani 1 1 d .
C18 C 0.70277(12) 0.04790(10) 0.18866(11) 0.0187(3) Uani 1 1 d .
C19 C 0.94197(13) -0.12524(11) 0.27277(11) 0.0225(3) Uani 1 1 d .
C20 C 0.95852(14) -0.05021(11) 0.27931(12) 0.0253(3) Uani 1 1 d .
C21 C 1.01246(15) -0.03735(13) 0.32727(14) 0.0306(4) Uani 1 1 d .
C22 C 1.05586(16) -0.10134(14) 0.37023(14) 0.0330(4) Uani 1 1 d .
C23 C 1.04466(15) -0.17700(13) 0.36435(13) 0.0304(4) Uani 1 1 d .
C24 C 0.98873(15) -0.18728(12) 0.31709(12) 0.0262(3) Uani 1 1 d .
C25 C 0.78854(14) -0.21247(10) 0.26876(12) 0.0223(3) Uani 1 1 d .
C26 C 0.73640(15) -0.23400(11) 0.35596(12) 0.0268(3) Uani 1 1 d .
C27 C 0.65554(17) -0.28725(13) 0.39640(15) 0.0346(4) Uani 1 1 d .
C28 C 0.62282(17) -0.32224(13) 0.34863(17) 0.0388(5) Uani 1 1 d .
C29 C 0.67206(18) -0.30414(13) 0.26185(16) 0.0358(5) Uani 1 1 d .
C30 C 0.75266(16) -0.25056(11) 0.22438(13) 0.0273(4) Uani 1 1 d .
C31 C 0.32335(13) 0.12792(11) 0.14068(11) 0.0218(3) Uani 1 1 d .
C32 C 0.32398(15) 0.19577(11) 0.07742(12) 0.0252(3) Uani 1 1 d .
H7A H 0.3705 0.2359 0.0644 0.030 Uiso 1 1 calc R
C33 C 0.25581(16) 0.20431(13) 0.03345(14) 0.0308(4) Uani 1 1 d .
H8A H 0.2562 0.2501 -0.0082 0.037 Uiso 1 1 calc R
C34 C 0.18733(16) 0.14416(14) 0.05203(14) 0.0327(4) Uani 1 1 d .
H9A H 0.1408 0.1501 0.0235 0.039 Uiso 1 1 calc R
C35 C 0.18819(15) 0.07543(14) 0.11286(14) 0.0320(4) Uani 1 1 d .
H10A H 0.1430 0.0349 0.1245 0.038 Uiso 1 1 calc R
C36 C 0.25617(14) 0.06663(12) 0.15677(12) 0.0259(3) Uani 1 1 d .
H11A H 0.2571 0.0199 0.1970 0.031 Uiso 1 1 calc R
C37 C 0.47323(13) 0.01921(10) 0.18590(11) 0.0202(3) Uani 1 1 d .
C38 C 0.51828(14) 0.00441(11) 0.10441(12) 0.0237(3) Uani 1 1 d .
H5A H 0.5172 0.0448 0.0581 0.028 Uiso 1 1 calc R
C39 C 0.56461(15) -0.06984(12) 0.09183(13) 0.0268(4) Uani 1 1 d .
H4A H 0.5956 -0.0789 0.0372 0.032 Uiso 1 1 calc R
C40 C 0.56459(16) -0.13048(12) 0.16088(14) 0.0299(4) Uani 1 1 d .
H3A H 0.5949 -0.1805 0.1527 0.036 Uiso 1 1 calc R
C41 C 0.51964(18) -0.11671(12) 0.24189(14) 0.0324(4) Uani 1 1 d .
H2A H 0.5202 -0.1576 0.2880 0.039 Uiso 1 1 calc R
C42 C 0.47326(16) -0.04191(11) 0.25527(13) 0.0268(4) Uani 1 1 d .
H1A H 0.4427 -0.0330 0.3100 0.032 Uiso 1 1 calc R
C43 C 0.34073(13) 0.10772(10) 0.30877(11) 0.0199(3) Uani 1 1 d .
C44 C 0.39304(14) 0.12320(12) 0.35755(12) 0.0266(4) Uani 1 1 d .
H13A H 0.4623 0.1404 0.3314 0.032 Uiso 1 1 calc R
C45 C 0.34188(17) 0.11297(15) 0.44495(13) 0.0343(4) Uani 1 1 d .
H14A H 0.3771 0.1233 0.4771 0.041 Uiso 1 1 calc R
C46 C 0.23868(18) 0.08748(14) 0.48438(13) 0.0359(5) Uani 1 1 d .
H15A H 0.2046 0.0805 0.5429 0.043 Uiso 1 1 calc R
C47 C 0.18652(17) 0.07238(14) 0.43636(13) 0.0352(5) Uani 1 1 d .
H16A H 0.1172 0.0553 0.4628 0.042 Uiso 1 1 calc R
C48 C 0.23679(15) 0.08258(12) 0.34898(12) 0.0273(4) Uani 1 1 d .
H17A H 0.2009 0.0726 0.3172 0.033 Uiso 1 1 calc R
C49 C 0.35476(17) 0.39762(12) 0.10990(15) 0.0336(4) Uani 1 1 d .
C50 C 0.2620(2) 0.44590(15) 0.12917(19) 0.0491(6) Uani 1 1 d .
H10B H 0.2174 0.4426 0.1856 0.059 Uiso 1 1 calc R
C51 C 0.2353(3) 0.49898(17) 0.0652(2) 0.0632(9) Uani 1 1 d .
H10E H 0.1726 0.5303 0.0787 0.076 Uiso 1 1 calc R
C52 C 0.3015(3) 0.50505(18) -0.0179(2) 0.0672(9) Uani 1 1 d .
H10D H 0.2841 0.5408 -0.0608 0.081 Uiso 1 1 calc R
C53 C 0.3938(3) 0.4584(2) -0.0381(2) 0.0639(9) Uani 1 1 d .
H10F H 0.4384 0.4625 -0.0946 0.077 Uiso 1 1 calc R
C54 C 0.4203(2) 0.40515(16) 0.02561(16) 0.0450(6) Uani 1 1 d .
H26A H 0.4831 0.3741 0.0114 0.054 Uiso 1 1 calc R
C55 C 0.43972(16) 0.38068(13) 0.24383(14) 0.0332(4) Uani 1 1 d .
C56 C 0.5070(2) 0.34174(18) 0.2848(2) 0.0537(7) Uani 1 1 d .
H10C H 0.5281 0.2888 0.2807 0.064 Uiso 1 1 d R
C57 C 0.5486(3) 0.3821(2) 0.3239(2) 0.0683(10) Uani 1 1 d .
H11F H 0.5934 0.3551 0.3517 0.082 Uiso 1 1 calc R
C58 C 0.5236(3) 0.4614(2) 0.3213(2) 0.0766(12) Uani 1 1 d .
H13H H 0.5527 0.4890 0.3461 0.092 Uiso 1 1 calc R
C59 C 0.4569(5) 0.4996(2) 0.2829(3) 0.0978(16) Uani 1 1 d .
H13I H 0.4398 0.5535 0.2821 0.117 Uiso 1 1 calc R
C60 C 0.4123(3) 0.46046(17) 0.2439(2) 0.0658(9) Uani 1 1 d .
H14D H 0.3652 0.4877 0.2186 0.079 Uiso 1 1 calc R
C61 C 0.25654(14) 0.29737(11) 0.27193(13) 0.0262(4) Uani 1 1 d .
C62 C 0.23122(16) 0.29669(13) 0.35744(14) 0.0319(4) Uani 1 1 d .
H23A H 0.2820 0.3093 0.3751 0.038 Uiso 1 1 calc R
C63 C 0.12988(18) 0.27708(15) 0.41605(15) 0.0388(5) Uani 1 1 d .
H22A H 0.1129 0.2772 0.4728 0.047 Uiso 1 1 calc R
C64 C 0.05411(17) 0.25743(15) 0.39083(16) 0.0400(5) Uani 1 1 d .
H21A H -0.0135 0.2446 0.4305 0.048 Uiso 1 1 calc R
C65 C 0.07902(16) 0.25694(14) 0.30654(15) 0.0361(4) Uani 1 1 d .
H20A H 0.0285 0.2429 0.2896 0.043 Uiso 1 1 calc R
C66 C 0.17940(15) 0.27742(12) 0.24723(14) 0.0298(4) Uani 1 1 d .
H19A H 0.1954 0.2778 0.1905 0.036 Uiso 1 1 calc R
C67 C 0.0300(2) 0.39255(17) 0.7948(2) 0.0567(8) Uani 1 1 d .
H51A H 0.0181 0.3382 0.8110 0.068 Uiso 1 1 calc R
C68 C -0.0163(3) 0.44293(18) 0.7421(2) 0.0595(8) Uani 1 1 d .
H51B H -0.0601 0.4225 0.7231 0.071 Uiso 1 1 calc R
C69 C 0.0938(3) 0.42313(18) 0.8233(2) 0.0619(8) Uani 1 1 d .
H51C H 0.1244 0.3895 0.8594 0.074 Uiso 1 1 calc R
C70 C 0.0665(3) 0.55361(18) 0.7458(3) 0.0724(10) Uani 1 1 d .
H51E H 0.0788 0.6079 0.7294 0.087 Uiso 1 1 calc R
C71 C 0.0022(3) 0.52365(19) 0.7174(3) 0.0653(9) Uani 1 1 d .
H51D H -0.0288 0.5575 0.6818 0.078 Uiso 1 1 calc R
C72 C 0.1127(3) 0.5039(2) 0.7982(3) 0.0765(11) Uani 1 1 d .
H51G H 0.1567 0.5244 0.8169 0.092 Uiso 1 1 calc R
C73 C 0.1674(4) 0.5726(2) 0.4235(3) 0.0768(11) Uani 1 1 d .
H51F H 0.0973 0.5972 0.4470 0.092 Uiso 1 1 calc R
H51H H 0.1890 0.5870 0.3622 0.092 Uiso 1 1 calc R
C74 C 0.2405(4) 0.6070(2) 0.4464(3) 0.0862(13) Uani 1 1 d .
H51I H 0.3073 0.6136 0.3981 0.103 Uiso 1 1 calc R
H51J H 0.2124 0.6600 0.4544 0.103 Uiso 1 1 calc R
C75 C 0.2623(5) 0.5685(2) 0.5147(3) 0.1042(17) Uani 1 1 d .
H52A H 0.2168 0.5926 0.5614 0.125 Uiso 1 1 calc R
H52B H 0.3349 0.5796 0.5037 0.125 Uiso 1 1 calc R
C76 C 0.2523(4) 0.4836(2) 0.5440(3) 0.0933(14) Uani 1 1 d .
H52G H 0.2294 0.4708 0.6054 0.112 Uiso 1 1 calc R
H52H H 0.3221 0.4581 0.5220 0.112 Uiso 1 1 calc R
C77 C 0.1790(4) 0.4487(2) 0.5209(3) 0.0937(14) Uani 1 1 d .
H52E H 0.2066 0.3954 0.5139 0.112 Uiso 1 1 calc R
H52F H 0.1117 0.4430 0.5687 0.112 Uiso 1 1 calc R
C78 C 0.1588(5) 0.4876(3) 0.4504(3) 0.1007(16) Uani 1 1 d .
H52C H 0.0871 0.4759 0.4594 0.121 Uiso 1 1 calc R
H52D H 0.2066 0.4645 0.4036 0.121 Uiso 1 1 calc R
C500 C 0.7916(2) 0.1541(2) 0.4122(2) 0.0599(8) Uani 1 1 d .
H50A H 0.8309 0.1169 0.4427 0.072 Uiso 1 1 calc R
H50B H 0.8428 0.1782 0.3573 0.072 Uiso 1 1 calc R
C501 C 0.7445(3) 0.2147(3) 0.4570(3) 0.0773(11) Uani 1 1 d .
H50C H 0.7434 0.2639 0.4157 0.093 Uiso 1 1 calc R
H50D H 0.7911 0.2222 0.4844 0.093 Uiso 1 1 calc R
C502 C 0.6407(3) 0.2053(2) 0.5196(2) 0.0659(9) Uani 1 1 d .
H50E H 0.6073 0.2580 0.5232 0.079 Uiso 1 1 calc R
H50F H 0.6470 0.1809 0.5739 0.079 Uiso 1 1 calc R
C503 C 0.5713(3) 0.1591(2) 0.5074(2) 0.0638(8) Uani 1 1 d .
H50G H 0.5223 0.1342 0.5630 0.077 Uiso 1 1 calc R
H50H H 0.5295 0.1955 0.4786 0.077 Uiso 1 1 calc R
C504 C 0.6176(3) 0.0990(2) 0.4616(3) 0.0865(14) Uani 1 1 d .
H50I H 0.5705 0.0922 0.4344 0.104 Uiso 1 1 calc R
H50J H 0.6192 0.0494 0.5023 0.104 Uiso 1 1 calc R
C505 C 0.7218(3) 0.10932(18) 0.39822(18) 0.0538(7) Uani 1 1 d .
H50K H 0.7151 0.1355 0.3444 0.065 Uiso 1 1 calc R
H50L H 0.7551 0.0569 0.3928 0.065 Uiso 1 1 calc R
H100 H 0.586(2) 0.3190(18) 0.0937(19) 0.058(9) Uiso 1 1 d .

loop_
_atom_site_aniso_label
_atom_site_aniso_U_11
_atom_site_aniso_U_22
_atom_site_aniso_U_33
_atom_site_aniso_U_23
_atom_site_aniso_U_13
_atom_site_aniso_U_12
Pt1 0.01563(3) 0.01733(3) 0.02229(3) -0.00827(2) -0.00529(2) 0.00011(2)
P1 0.01592(16) 0.01671(18) 0.01936(19) -0.00655(15) -0.00546(14) 0.00006(13)
P2 0.01688(17) 0.01835(19) 0.02033(19) -0.00786(15) -0.00651(15) -0.00024(14)
P3 0.02004(19) 0.0180(2) 0.0315(2) -0.01000(17) -0.00288(17) -0.00003(15)
F1 0.0241(5) 0.0259(5) 0.0179(5) -0.0066(4) -0.0057(4) 0.0033(4)
F2 0.0201(4) 0.0231(5) 0.0222(5) -0.0106(4) -0.0050(4) 0.0044(4)
F3 0.0316(5) 0.0250(5) 0.0177(5) -0.0050(4) -0.0045(4) 0.0039(4)
F4 0.0224(5) 0.0244(5) 0.0214(5) -0.0105(4) -0.0044(4) 0.0054(4)
F5 0.0283(5) 0.0240(5) 0.0242(5) -0.0086(4) -0.0051(4) 0.0066(4)
F6 0.0339(6) 0.0216(5) 0.0499(8) -0.0067(5) -0.0217(6) -0.0018(4)
F7 0.0397(7) 0.0380(7) 0.0694(10) -0.0232(7) -0.0270(7) -0.0047(6)
F8 0.0484(8) 0.0630(10) 0.0593(10) -0.0201(8) -0.0360(8) -0.0035(7)
F9 0.0411(7) 0.0464(8) 0.0417(7) -0.0039(6) -0.0251(6) 0.0071(6)
F10 0.0416(7) 0.0231(6) 0.0415(7) -0.0066(5) -0.0211(6) 0.0043(5)
F11 0.0400(7) 0.0391(7) 0.0241(6) -0.0121(5) -0.0052(5) -0.0082(5)
F12 0.0499(9) 0.0474(9) 0.0366(8) -0.0006(6) 0.0055(6) -0.0132(7)
F13 0.0438(8) 0.0396(8) 0.0856(12) -0.0056(8) -0.0134(8) -0.0225(7)
F14 0.0635(10) 0.0402(8) 0.0784(11) -0.0216(8) -0.0433(9) -0.0081(7)
F15 0.0510(8) 0.0370(7) 0.0311(6) -0.0114(5) -0.0224(6) 0.0003(6)
B1 0.0223(8) 0.0187(8) 0.0214(9) -0.0064(7) -0.0066(7) 0.0011(6)
C1 0.0226(7) 0.0190(7) 0.0183(7) -0.0048(6) -0.0059(6) -0.0005(6)
C2 0.0215(7) 0.0278(9) 0.0221(8) -0.0057(7) -0.0086(6) -0.0033(6)
C3 0.0329(9) 0.0404(11) 0.0219(9) -0.0092(8) -0.0093(7) -0.0058(8)
C4 0.0492(13) 0.0467(13) 0.0246(10) -0.0006(9) -0.0167(9) -0.0022(10)
C5 0.0490(13) 0.0275(10) 0.0272(10) 0.0008(8) -0.0115(9) -0.0004(9)
C6 0.0414(11) 0.0209(9) 0.0283(10) -0.0033(7) -0.0101(8) 0.0035(8)
C7 0.0179(7) 0.0205(7) 0.0267(8) -0.0102(6) -0.0067(6) -0.0011(6)
C8 0.0189(7) 0.0331(10) 0.0334(10) -0.0152(8) -0.0059(7) -0.0033(7)
C9 0.0207(8) 0.0373(11) 0.0399(11) -0.0118(9) -0.0083(8) -0.0061(7)
C10 0.0295(9) 0.0433(12) 0.0471(13) -0.0166(10) -0.0181(9) -0.0070(8)
C11 0.0336(10) 0.0440(12) 0.0389(11) -0.0206(10) -0.0139(9) -0.0076(9)
C12 0.0267(8) 0.0357(10) 0.0273(9) -0.0132(8) -0.0084(7) -0.0056(7)
C13 0.0168(6) 0.0176(7) 0.0200(7) -0.0073(6) -0.0060(6) 0.0001(5)
C14 0.0165(6) 0.0197(7) 0.0178(7) -0.0066(6) -0.0054(5) -0.0007(5)
C15 0.0156(6) 0.0193(7) 0.0208(7) -0.0094(6) -0.0049(6) 0.0009(5)
C16 0.0194(7) 0.0175(7) 0.0217(8) -0.0066(6) -0.0063(6) -0.0002(5)
C17 0.0202(7) 0.0217(8) 0.0177(7) -0.0056(6) -0.0047(6) -0.0005(6)
C18 0.0169(6) 0.0195(7) 0.0200(7) -0.0091(6) -0.0046(6) 0.0006(5)
C19 0.0197(7) 0.0240(8) 0.0228(8) -0.0064(6) -0.0062(6) -0.0007(6)
C20 0.0192(7) 0.0256(9) 0.0305(9) -0.0078(7) -0.0076(7) -0.0013(6)
C21 0.0230(8) 0.0329(10) 0.0387(11) -0.0135(8) -0.0093(8) -0.0057(7)
C22 0.0249(8) 0.0457(12) 0.0337(10) -0.0125(9) -0.0135(8) -0.0036(8)
C23 0.0245(8) 0.0369(11) 0.0279(9) -0.0045(8) -0.0102(7) 0.0019(7)
C24 0.0253(8) 0.0257(9) 0.0267(9) -0.0064(7) -0.0089(7) 0.0006(7)
C25 0.0246(7) 0.0176(7) 0.0254(8) -0.0065(6) -0.0097(7) 0.0017(6)
C26 0.0288(8) 0.0237(8) 0.0268(9) -0.0075(7) -0.0080(7) -0.0010(7)
C27 0.0302(9) 0.0265(10) 0.0373(11) -0.0022(8) -0.0039(8) -0.0046(7)
C28 0.0294(9) 0.0224(9) 0.0599(15) -0.0039(9) -0.0127(10) -0.0071(7)
C29 0.0374(10) 0.0251(9) 0.0549(14) -0.0125(9) -0.0255(10) -0.0012(8)
C30 0.0322(9) 0.0204(8) 0.0331(10) -0.0072(7) -0.0162(8) 0.0020(7)
C31 0.0187(7) 0.0249(8) 0.0261(8) -0.0132(7) -0.0094(6) 0.0022(6)
C32 0.0269(8) 0.0238(8) 0.0310(9) -0.0129(7) -0.0144(7) 0.0035(6)
C33 0.0330(9) 0.0329(10) 0.0355(10) -0.0160(8) -0.0207(8) 0.0100(8)
C34 0.0265(8) 0.0453(12) 0.0381(11) -0.0241(9) -0.0176(8) 0.0068(8)
C35 0.0234(8) 0.0448(12) 0.0350(10) -0.0218(9) -0.0091(8) -0.0052(8)
C36 0.0232(8) 0.0298(9) 0.0277(9) -0.0125(7) -0.0077(7) -0.0039(7)
C37 0.0177(6) 0.0198(7) 0.0243(8) -0.0085(6) -0.0064(6) -0.0017(5)
C38 0.0227(7) 0.0234(8) 0.0235(8) -0.0080(6) -0.0049(6) -0.0012(6)
C39 0.0245(8) 0.0274(9) 0.0303(9) -0.0150(7) -0.0077(7) 0.0022(7)
C40 0.0314(9) 0.0231(9) 0.0407(11) -0.0155(8) -0.0162(8) 0.0063(7)
C41 0.0426(11) 0.0237(9) 0.0347(11) -0.0081(8) -0.0197(9) 0.0065(8)
C42 0.0311(9) 0.0237(8) 0.0271(9) -0.0090(7) -0.0115(7) 0.0030(7)
C43 0.0197(7) 0.0192(7) 0.0212(8) -0.0075(6) -0.0061(6) -0.0006(5)
C44 0.0206(7) 0.0365(10) 0.0259(9) -0.0160(8) -0.0069(7) 0.0007(7)
C45 0.0306(9) 0.0503(13) 0.0287(10) -0.0207(9) -0.0121(8) 0.0030(9)
C46 0.0381(11) 0.0450(12) 0.0222(9) -0.0119(8) -0.0040(8) -0.0068(9)
C47 0.0317(10) 0.0427(12) 0.0279(10) -0.0125(9) -0.0004(8) -0.0142(9)
C48 0.0245(8) 0.0337(10) 0.0257(9) -0.0119(7) -0.0062(7) -0.0071(7)
C49 0.0301(9) 0.0226(9) 0.0401(11) -0.0063(8) -0.0058(8) 0.0023(7)
C50 0.0403(12) 0.0304(11) 0.0588(16) -0.0034(11) -0.0076(12) 0.0120(9)
C51 0.0567(17) 0.0360(14) 0.083(2) 0.0009(14) -0.0260(17) 0.0157(12)
C52 0.084(2) 0.0414(16) 0.072(2) 0.0047(14) -0.0394(19) 0.0118(15)
C53 0.071(2) 0.0549(18) 0.0490(17) 0.0031(14) -0.0181(15) 0.0111(15)
C54 0.0412(12) 0.0419(13) 0.0401(13) -0.0040(10) -0.0093(10) 0.0090(10)
C55 0.0300(9) 0.0298(10) 0.0339(10) -0.0173(8) 0.0035(8) -0.0094(7)
C56 0.0440(13) 0.0586(17) 0.078(2) -0.0469(16) -0.0247(14) 0.0037(12)
C57 0.0558(17) 0.092(3) 0.077(2) -0.052(2) -0.0212(16) -0.0142(17)
C58 0.098(3) 0.076(2) 0.067(2) -0.0361(19) -0.016(2) -0.044(2)
C59 0.185(5) 0.0387(17) 0.092(3) -0.0292(18) -0.060(3) -0.021(2)
C60 0.109(3) 0.0286(13) 0.069(2) -0.0216(13) -0.036(2) -0.0044(15)
C61 0.0200(7) 0.0198(8) 0.0343(10) -0.0087(7) -0.0042(7) 0.0016(6)
C62 0.0254(8) 0.0318(10) 0.0359(11) -0.0101(8) -0.0065(8) -0.0026(7)
C63 0.0323(10) 0.0450(13) 0.0323(11) -0.0080(9) -0.0034(9) -0.0064(9)
C64 0.0237(9) 0.0488(14) 0.0384(12) -0.0059(10) -0.0025(8) -0.0060(9)
C65 0.0236(8) 0.0386(11) 0.0435(12) -0.0073(9) -0.0108(8) -0.0009(8)
C66 0.0241(8) 0.0277(9) 0.0348(10) -0.0099(8) -0.0072(7) 0.0026(7)
C67 0.0579(17) 0.0329(13) 0.0660(19) -0.0175(13) -0.0046(14) -0.0023(11)
C68 0.0547(16) 0.0477(16) 0.080(2) -0.0226(15) -0.0218(16) -0.0076(13)
C69 0.075(2) 0.0425(15) 0.070(2) -0.0192(14) -0.0302(17) 0.0154(14)
C70 0.090(3) 0.0306(14) 0.115(3) -0.0200(16) -0.056(2) 0.0018(14)
C71 0.072(2) 0.0406(15) 0.094(3) -0.0168(16) -0.043(2) 0.0053(14)
C72 0.098(3) 0.0455(17) 0.115(3) -0.0312(19) -0.065(3) 0.0059(17)
C73 0.113(3) 0.060(2) 0.072(2) -0.0035(17) -0.056(2) -0.005(2)
C74 0.153(4) 0.0453(18) 0.076(3) -0.0019(17) -0.063(3) -0.011(2)
C75 0.154(5) 0.056(2) 0.141(4) 0.012(2) -0.111(4) -0.017(3)
C76 0.133(4) 0.0461(19) 0.127(4) -0.006(2) -0.089(3) 0.014(2)
C77 0.142(4) 0.0442(19) 0.108(3) 0.001(2) -0.068(3) -0.013(2)
C78 0.152(5) 0.067(3) 0.112(4) -0.011(2) -0.078(4) -0.026(3)
C500 0.0455(15) 0.0615(19) 0.0627(19) -0.0194(15) -0.0059(14) -0.0017(13)
C501 0.0483(17) 0.089(3) 0.105(3) -0.052(2) -0.0185(19) -0.0088(17)
C502 0.0512(17) 0.070(2) 0.079(2) -0.0335(18) -0.0192(16) 0.0046(15)
C503 0.0472(15) 0.078(2) 0.070(2) -0.0218(18) -0.0204(15) -0.0078(15)
C504 0.0530(18) 0.076(2) 0.155(4) -0.064(3) -0.045(2) 0.0121(17)
C505 0.0690(19) 0.0510(16) 0.0410(14) -0.0138(12) -0.0201(13) 0.0050(14)

loop_
_atom_type_symbol
_atom_type_description
_atom_type_scat_dispersion_real
_atom_type_scat_dispersion_imag
_atom_type_scat_source
C C 0.0033 0.0016 'International Tables Vol C Tables 4.2.6.8 and 6.1.1.4'
H H 0.0000 0.0000 'International Tables Vol C Tables 4.2.6.8 and 6.1.1.4'
B B 0.0013 0.0007 'International Tables Vol C Tables 4.2.6.8 and 6.1.1.4'
F F 0.0171 0.0103 'International Tables Vol C Tables 4.2.6.8 and 6.1.1.4'
P P 0.1023 0.0942 'International Tables Vol C Tables 4.2.6.8 and 6.1.1.4'
Pt Pt -1.7033 8.3905 'International Tables Vol C Tables 4.2.6.8 and 6.1.1.4'

loop_
_geom_angle_atom_site_label_1
_geom_angle_atom_site_label_2
_geom_angle_atom_site_label_3
_geom_angle
P1 Pt1 P3 156.047(16)
P1 Pt1 P2 105.741(15)
P3 Pt1 P2 98.138(16)
P1 Pt1 H100 77.9(10)
P3 Pt1 H100 78.5(10)
P2 Pt1 H100 174.1(11)
C13 P1 C1 106.70(7)
C13 P1 C7 101.26(8)
C1 P1 C7 104.95(8)
C13 P1 Pt1 120.92(5)
C1 P1 Pt1 113.00(6)
C7 P1 Pt1 108.33(5)
C43 P2 C31 109.35(8)
C43 P2 C37 103.34(8)
C31 P2 C37 99.93(8)
C43 P2 Pt1 111.73(6)
C31 P2 Pt1 109.42(6)
C37 P2 Pt1 122.06(5)
C49 P3 C61 101.81(9)
C49 P3 C55 106.79(11)
C61 P3 C55 103.67(9)
C49 P3 Pt1 112.40(7)
C61 P3 Pt1 123.22(6)
C55 P3 Pt1 107.69(7)
F5 B1 C16 111.58(14)
F5 B1 C19 105.40(14)
C16 B1 C19 111.48(14)
F5 B1 C25 107.95(14)
C16 B1 C25 106.70(14)
C19 B1 C25 113.77(15)
C2 C1 C6 110.13(15)
C2 C1 P1 112.83(12)
C6 C1 P1 111.10(12)
C2 C1 H34A 107.5
C6 C1 H34A 107.5
P1 C1 H34A 107.5
C3 C2 C1 110.25(15)
C3 C2 H35A 109.6
C1 C2 H35A 109.6
C3 C2 H35B 109.6
C1 C2 H35B 109.6
H35A C2 H35B 108.1
C4 C3 C2 111.36(17)
C4 C3 H36A 109.4
C2 C3 H36A 109.4
C4 C3 H36B 109.4
C2 C3 H36B 109.4
H36A C3 H36B 108.0
C5 C4 C3 110.88(18)
C5 C4 H11D 109.5
C3 C4 H11D 109.5
C5 C4 H11E 109.5
C3 C4 H11E 109.5
H11D C4 H11E 108.1
C4 C5 C6 111.73(19)
C4 C5 H11B 109.3
C6 C5 H11B 109.3
C4 C5 H11C 109.3
C6 C5 H11C 109.3
H11B C5 H11C 107.9
C5 C6 C1 110.13(16)
C5 C6 H37A 109.6
C1 C6 H37A 109.6
C5 C6 H37B 109.6
C1 C6 H37B 109.6
H37A C6 H37B 108.1
C8 C7 C12 110.03(15)
C8 C7 P1 115.66(12)
C12 C7 P1 111.74(12)
C8 C7 H28A 106.3
C12 C7 H28A 106.3
P1 C7 H28A 106.3
C9 C8 C7 109.74(15)
C9 C8 H33A 109.7
C7 C8 H33A 109.7
C9 C8 H33B 109.7
C7 C8 H33B 109.7
H33A C8 H33B 108.2
C10 C9 C8 112.29(18)
C10 C9 H32A 109.1
C8 C9 H32A 109.1
C10 C9 H32B 109.1
C8 C9 H32B 109.1
H32A C9 H32B 107.9
C9 C10 C11 110.67(17)
C9 C10 H31A 109.5
C11 C10 H31A 109.5
C9 C10 H31B 109.5
C11 C10 H31B 109.5
H31A C10 H31B 108.1
C10 C11 C12 111.35(17)
C10 C11 H30A 109.4
C12 C11 H30A 109.4
C10 C11 H30B 109.4
C12 C11 H30B 109.4
H30A C11 H30B 108.0
C11 C12 C7 110.54(17)
C11 C12 H29A 109.5
C7 C12 H29A 109.5
C11 C12 H29B 109.5
C7 C12 H29B 109.5
H29A C12 H29B 108.1
C14 C13 C18 113.70(15)
C14 C13 P1 126.58(13)
C18 C13 P1 119.10(12)
F1 C14 C15 116.54(14)
F1 C14 C13 120.69(15)
C15 C14 C13 122.75(15)
F2 C15 C16 120.61(14)
F2 C15 C14 115.77(14)
C16 C15 C14 123.60(14)
C15 C16 C17 113.20(15)
C15 C16 B1 125.97(14)
C17 C16 B1 120.75(15)
F3 C17 C18 116.91(14)
F3 C17 C16 119.05(15)
C18 C17 C16 123.90(16)
F4 C18 C17 117.37(15)
F4 C18 C13 119.87(14)
C17 C18 C13 122.71(15)
C20 C19 C24 113.22(17)
C20 C19 B1 128.17(16)
C24 C19 B1 118.42(16)
F6 C20 C21 114.38(17)
F6 C20 C19 121.42(17)
C21 C20 C19 124.20(18)
F7 C21 C22 119.87(18)
F7 C21 C20 120.51(19)
C22 C21 C20 119.61(19)
F8 C22 C21 120.6(2)
F8 C22 C23 120.5(2)
C21 C22 C23 118.90(18)
F9 C23 C22 119.44(19)
F9 C23 C24 120.9(2)
C22 C23 C24 119.64(19)
F10 C24 C23 115.97(17)
F10 C24 C19 119.64(17)
C23 C24 C19 124.39(18)
C26 C25 C30 113.38(17)
C26 C25 B1 127.86(16)
C30 C25 B1 118.74(16)
F11 C26 C27 115.16(18)
F11 C26 C25 120.44(17)
C27 C26 C25 124.40(19)
F12 C27 C28 119.9(2)
F12 C27 C26 120.7(2)
C28 C27 C26 119.3(2)
F13 C28 C29 120.5(2)
F13 C28 C27 120.3(2)
C29 C28 C27 119.20(19)
F14 C29 C28 120.0(2)
F14 C29 C30 120.7(2)
C28 C29 C30 119.3(2)
F15 C30 C29 115.95(18)
F15 C30 C25 119.65(17)
C29 C30 C25 124.4(2)
C32 C31 C36 118.72(16)
C32 C31 P2 118.97(13)
C36 C31 P2 122.20(15)
C31 C32 C33 120.81(18)
C31 C32 H7A 119.6
C33 C32 H7A 119.6
C34 C33 C32 119.7(2)
C34 C33 H8A 120.1
C32 C33 H8A 120.1
C35 C34 C33 120.06(18)
C35 C34 H9A 120.0
C33 C34 H9A 120.0
C34 C35 C36 120.40(19)
C34 C35 H10A 119.8
C36 C35 H10A 119.8
C35 C36 C31 120.22(19)
C35 C36 H11A 119.9
C31 C36 H11A 119.9
C42 C37 C38 119.42(16)
C42 C37 P2 123.42(13)
C38 C37 P2 117.15(14)
C39 C38 C37 120.68(18)
C39 C38 H5A 119.7
C37 C38 H5A 119.7
C40 C39 C38 119.78(18)
C40 C39 H4A 120.1
C38 C39 H4A 120.1
C41 C40 C39 120.07(17)
C41 C40 H3A 120.0
C39 C40 H3A 120.0
C40 C41 C42 120.62(19)
C40 C41 H2A 119.7
C42 C41 H2A 119.7
C37 C42 C41 119.41(18)
C37 C42 H1A 120.3
C41 C42 H1A 120.3
C48 C43 C44 119.04(16)
C48 C43 P2 123.72(13)
C44 C43 P2 117.21(13)
C45 C44 C43 120.22(17)
C45 C44 H13A 119.9
C43 C44 H13A 119.9
C46 C45 C44 120.26(19)
C46 C45 H14A 119.9
C44 C45 H14A 119.9
C47 C46 C45 119.71(19)
C47 C46 H15A 120.1
C45 C46 H15A 120.1
C46 C47 C48 120.51(19)
C46 C47 H16A 119.7
C48 C47 H16A 119.7
C47 C48 C43 120.25(17)
C47 C48 H17A 119.9
C43 C48 H17A 119.9
C54 C49 C50 118.1(2)
C54 C49 P3 120.57(16)
C50 C49 P3 121.31(19)
C51 C50 C49 120.9(3)
C51 C50 H10B 119.6
C49 C50 H10B 119.6
C52 C51 C50 119.8(3)
C52 C51 H10E 120.1
C50 C51 H10E 120.1
C51 C52 C53 120.2(3)
C51 C52 H10D 119.9
C53 C52 H10D 119.9
C52 C53 C54 120.1(3)
C52 C53 H10F 119.9
C54 C53 H10F 119.9
C49 C54 C53 120.9(2)
C49 C54 H26A 119.5
C53 C54 H26A 119.5
C56 C55 C60 118.8(2)
C56 C55 P3 119.07(17)
C60 C55 P3 122.2(2)
C55 C56 C57 120.9(3)
C55 C56 H10C 117.2
C57 C56 H10C 121.7
C58 C57 C56 119.8(4)
C58 C57 H11F 120.1
C56 C57 H11F 120.1
C59 C58 C57 119.8(3)
C59 C58 H13H 120.1
C57 C58 H13H 120.1
C58 C59 C60 121.8(3)
C58 C59 H13I 119.1
C60 C59 H13I 119.1
C55 C60 C59 118.8(4)
C55 C60 H14D 120.6
C59 C60 H14D 120.6
C66 C61 C62 119.04(18)
C66 C61 P3 120.15(16)
C62 C61 P3 120.81(15)
C63 C62 C61 119.8(2)
C63 C62 H23A 120.1
C61 C62 H23A 120.1
C64 C63 C62 120.7(2)
C64 C63 H22A 119.7
C62 C63 H22A 119.7
C63 C64 C65 119.9(2)
C63 C64 H21A 120.1
C65 C64 H21A 120.1
C64 C65 C66 120.0(2)
C64 C65 H20A 120.0
C66 C65 H20A 120.0
C65 C66 C61 120.6(2)
C65 C66 H19A 119.7
C61 C66 H19A 119.7
C69 C67 C68 119.7(3)
C69 C67 H51A 120.2
C68 C67 H51A 120.2
C67 C68 C71 120.1(3)
C67 C68 H51B 119.9
C71 C68 H51B 119.9
C67 C69 C72 120.1(3)
C67 C69 H51C 119.9
C72 C69 H51C 119.9
C72 C70 C71 120.4(3)
C72 C70 H51E 119.8
C71 C70 H51E 119.8
C70 C71 C68 119.8(3)
C70 C71 H51D 120.1
C68 C71 H51D 120.1
C70 C72 C69 119.9(3)
C70 C72 H51G 120.0
C69 C72 H51G 120.0
C78 C73 C74 116.6(3)
C78 C73 H51F 108.1
C74 C73 H51F 108.1
C78 C73 H51H 108.1
C74 C73 H51H 108.1
H51F C73 H51H 107.3
C75 C74 C73 118.9(4)
C75 C74 H51I 107.6
C73 C74 H51I 107.6
C75 C74 H51J 107.6
C73 C74 H51J 107.6
H51I C74 H51J 107.0
C74 C75 C76 120.3(4)
C74 C75 H52A 107.3
C76 C75 H52A 107.3
C74 C75 H52B 107.3
C76 C75 H52B 107.3
H52A C75 H52B 106.9
C75 C76 C77 116.2(3)
C75 C76 H52G 108.2
C77 C76 H52G 108.2
C75 C76 H52H 108.2
C77 C76 H52H 108.2
H52G C76 H52H 107.4
C78 C77 C76 118.4(4)
C78 C77 H52E 107.7
C76 C77 H52E 107.7
C78 C77 H52F 107.7
C76 C77 H52F 107.7
H52E C77 H52F 107.1
C77 C78 C73 119.0(4)
C77 C78 H52C 107.6
C73 C78 H52C 107.6
C77 C78 H52D 107.6
C73 C78 H52D 107.6
H52C C78 H52D 107.0
C501 C500 C505 117.0(3)
C501 C500 H50A 108.0
C505 C500 H50A 108.0
C501 C500 H50B 108.0
C505 C500 H50B 108.0
H50A C500 H50B 107.3
C500 C501 C502 119.0(3)
C500 C501 H50C 107.6
C502 C501 H50C 107.6
C500 C501 H50D 107.6
C502 C501 H50D 107.6
H50C C501 H50D 107.0
C501 C502 C503 117.0(3)
C501 C502 H50E 108.0
C503 C502 H50E 108.0
C501 C502 H50F 108.0
C503 C502 H50F 108.0
H50E C502 H50F 107.3
C504 C503 C502 117.7(3)
C504 C503 H50G 107.9
C502 C503 H50G 107.9
C504 C503 H50H 107.9
C502 C503 H50H 107.9
H50G C503 H50H 107.2
C503 C504 C505 118.6(3)
C503 C504 H50I 107.7
C505 C504 H50I 107.7
C503 C504 H50J 107.7
C505 C504 H50J 107.7
H50I C504 H50J 107.1
C504 C505 C500 116.6(3)
C504 C505 H50K 108.1
C500 C505 H50K 108.1
C504 C505 H50L 108.1
C500 C505 H50L 108.1
H50K C505 H50L 107.3

loop_
_geom_bond_atom_site_label_1
_geom_bond_atom_site_label_2
_geom_bond_distance
Pt1 P1 2.3188(4)
Pt1 P3 2.3195(5)
Pt1 P2 2.3460(5)
Pt1 H100 1.71(3)
P1 C13 1.8425(17)
P1 C1 1.8448(17)
P1 C7 1.8519(17)
P2 C43 1.8201(17)
P2 C31 1.8243(17)
P2 C37 1.8259(17)
P3 C49 1.826(2)
P3 C61 1.8268(19)
P3 C55 1.827(2)
F1 C14 1.3486(19)
F2 C15 1.3469(18)
F3 C17 1.358(2)
F4 C18 1.3507(18)
F5 B1 1.419(2)
F6 C20 1.353(2)
F7 C21 1.344(2)
F8 C22 1.340(2)
F9 C23 1.346(2)
F10 C24 1.350(2)
F11 C26 1.351(2)
F12 C27 1.341(3)
F13 C28 1.346(2)
F14 C29 1.348(2)
F15 C30 1.351(2)
B1 C16 1.650(3)
B1 C19 1.657(3)
B1 C25 1.659(3)
C1 C2 1.534(2)
C1 C6 1.536(3)
C1 H34A 0.9800
C2 C3 1.529(3)
C2 H35A 0.9700
C2 H35B 0.9700
C3 C4 1.523(3)
C3 H36A 0.9700
C3 H36B 0.9700
C4 C5 1.523(3)
C4 H11D 0.9700
C4 H11E 0.9700
C5 C6 1.532(3)
C5 H11B 0.9700
C5 H11C 0.9700
C6 H37A 0.9700
C6 H37B 0.9700
C7 C8 1.531(2)
C7 C12 1.532(3)
C7 H28A 0.9800
C8 C9 1.531(3)
C8 H33A 0.9700
C8 H33B 0.9700
C9 C10 1.519(3)
C9 H32A 0.9700
C9 H32B 0.9700
C10 C11 1.521(3)
C10 H31A 0.9700
C10 H31B 0.9700
C11 C12 1.530(3)
C11 H30A 0.9700
C11 H30B 0.9700
C12 H29A 0.9700
C12 H29B 0.9700
C13 C14 1.393(2)
C13 C18 1.398(2)
C14 C15 1.388(2)
C15 C16 1.385(2)
C16 C17 1.389(2)
C17 C18 1.377(2)
C19 C20 1.390(3)
C19 C24 1.392(3)
C20 C21 1.385(3)
C21 C22 1.374(3)
C22 C23 1.375(3)
C23 C24 1.379(3)
C25 C26 1.385(3)
C25 C30 1.388(3)
C26 C27 1.382(3)
C27 C28 1.375(3)
C28 C29 1.372(4)
C29 C30 1.383(3)
C31 C32 1.393(3)
C31 C36 1.401(2)
C32 C33 1.393(3)
C32 H7A 0.9300
C33 C34 1.387(3)
C33 H8A 0.9300
C34 C35 1.383(3)
C34 H9A 0.9300
C35 C36 1.390(3)
C35 H10A 0.9300
C36 H11A 0.9300
C37 C42 1.393(3)
C37 C38 1.395(2)
C38 C39 1.386(3)
C38 H5A 0.9300
C39 C40 1.385(3)
C39 H4A 0.9300
C40 C41 1.381(3)
C40 H3A 0.9300
C41 C42 1.398(3)
C41 H2A 0.9300
C42 H1A 0.9300
C43 C48 1.392(2)
C43 C44 1.398(2)
C44 C45 1.389(3)
C44 H13A 0.9300
C45 C46 1.385(3)
C45 H14A 0.9300
C46 C47 1.382(3)
C46 H15A 0.9300
C47 C48 1.388(3)
C47 H16A 0.9300
C48 H17A 0.9300
C49 C54 1.381(3)
C49 C50 1.394(3)
C50 C51 1.391(4)
C50 H10B 0.9300
C51 C52 1.369(5)
C51 H10E 0.9300
C52 C53 1.375(5)
C52 H10D 0.9300
C53 C54 1.387(4)
C53 H10F 0.9300
C54 H26A 0.9300
C55 C56 1.382(4)
C55 C60 1.383(3)
C56 C57 1.392(4)
C56 H10C 0.9361
C57 C58 1.365(5)
C57 H11F 0.9300
C58 C59 1.343(6)
C58 H13H 0.9300
C59 C60 1.404(5)
C59 H13I 0.9300
C60 H14D 0.9300
C61 C66 1.395(3)
C61 C62 1.398(3)
C62 C63 1.391(3)
C62 H23A 0.9300
C63 C64 1.382(3)
C63 H22A 0.9300
C64 C65 1.383(3)
C64 H21A 0.9300
C65 C66 1.387(3)
C65 H20A 0.9300
C66 H19A 0.9300
C67 C69 1.373(5)
C67 C68 1.381(5)
C67 H51A 0.9300
C68 C71 1.383(4)
C68 H51B 0.9300
C69 C72 1.385(5)
C69 H51C 0.9300
C70 C72 1.371(5)
C70 C71 1.372(5)
C70 H51E 0.9300
C71 H51D 0.9300
C72 H51G 0.9300
C73 C78 1.435(5)
C73 C74 1.452(6)
C73 H51F 0.9700
C73 H51H 0.9700
C74 C75 1.334(5)
C74 H51I 0.9700
C74 H51J 0.9700
C75 C76 1.437(5)
C75 H52A 0.9700
C75 H52B 0.9700
C76 C77 1.460(6)
C76 H52G 0.9700
C76 H52H 0.9700
C77 C78 1.359(6)
C77 H52E 0.9700
C77 H52F 0.9700
C78 H52C 0.9700
C78 H52D 0.9700
C500 C501 1.409(4)
C500 C505 1.431(4)
C500 H50A 0.9700
C500 H50B 0.9700
C501 C502 1.416(5)
C501 H50C 0.9700
C501 H50D 0.9700
C502 C503 1.426(5)
C502 H50E 0.9700
C502 H50F 0.9700
C503 C504 1.410(5)
C503 H50G 0.9700
C503 H50H 0.9700
C504 C505 1.426(5)
C504 H50I 0.9700
C504 H50J 0.9700
C505 H50K 0.9700
C505 H50L 0.9700

loop_
_geom_torsion_atom_site_label_1
_geom_torsion_atom_site_label_2
_geom_torsion_atom_site_label_3
_geom_torsion_atom_site_label_4
_geom_torsion
P3 Pt1 P1 C13 146.36(7)
P2 Pt1 P1 C13 -28.99(6)
P3 Pt1 P1 C1 -85.46(7)
P2 Pt1 P1 C1 99.18(6)
P3 Pt1 P1 C7 30.37(8)
P2 Pt1 P1 C7 -144.98(6)
P1 Pt1 P2 C43 127.18(6)
P3 Pt1 P2 C43 -50.92(6)
P1 Pt1 P2 C31 -111.57(6)
P3 Pt1 P2 C31 70.33(6)
P1 Pt1 P2 C37 4.31(7)
P3 Pt1 P2 C37 -173.79(7)
P1 Pt1 P3 C49 72.49(9)
P2 Pt1 P3 C49 -112.02(8)
P1 Pt1 P3 C61 -165.20(8)
P2 Pt1 P3 C61 10.28(8)
P1 Pt1 P3 C55 -44.85(9)
P2 Pt1 P3 C55 130.63(8)
C13 P1 C1 C2 64.47(14)
C7 P1 C1 C2 171.39(12)
Pt1 P1 C1 C2 -70.77(13)
C13 P1 C1 C6 -171.30(13)
C7 P1 C1 C6 -64.37(15)
Pt1 P1 C1 C6 53.47(14)
C6 C1 C2 C3 58.1(2)
P1 C1 C2 C3 -177.08(13)
C1 C2 C3 C4 -57.2(2)
C2 C3 C4 C5 55.5(2)
C3 C4 C5 C6 -55.3(3)
C4 C5 C6 C1 56.4(3)
C2 C1 C6 C5 -57.6(2)
P1 C1 C6 C5 176.64(15)
C13 P1 C7 C8 60.58(16)
C1 P1 C7 C8 -50.29(16)
Pt1 P1 C7 C8 -171.25(13)
C13 P1 C7 C12 -66.33(14)
C1 P1 C7 C12 -177.21(13)
Pt1 P1 C7 C12 61.83(13)
C12 C7 C8 C9 -57.7(2)
P1 C7 C8 C9 174.55(14)
C7 C8 C9 C10 56.8(2)
C8 C9 C10 C11 -55.2(2)
C9 C10 C11 C12 54.9(3)
C10 C11 C12 C7 -57.0(2)
C8 C7 C12 C11 58.3(2)
P1 C7 C12 C11 -171.77(14)
C1 P1 C13 C14 22.77(16)
C7 P1 C13 C14 -86.75(15)
Pt1 P1 C13 C14 153.70(12)
C1 P1 C13 C18 -166.80(13)
C7 P1 C13 C18 83.68(14)
Pt1 P1 C13 C18 -35.87(15)
C18 C13 C14 F1 179.40(14)
P1 C13 C14 F1 -9.7(2)
C18 C13 C14 C15 -2.1(2)
P1 C13 C14 C15 168.79(13)
F1 C14 C15 F2 0.1(2)
C13 C14 C15 F2 -178.51(14)
F1 C14 C15 C16 178.52(15)
C13 C14 C15 C16 -0.1(3)
F2 C15 C16 C17 -178.61(14)
C14 C15 C16 C17 3.0(2)
F2 C15 C16 B1 4.8(2)
C14 C15 C16 B1 -173.59(16)
F5 B1 C16 C15 -4.5(2)
C19 B1 C16 C15 113.09(18)
C25 B1 C16 C15 -122.15(17)
F5 B1 C16 C17 179.19(15)
C19 B1 C16 C17 -63.3(2)
C25 B1 C16 C17 61.5(2)
C15 C16 C17 F3 -179.45(14)
B1 C16 C17 F3 -2.7(2)
C15 C16 C17 C18 -4.0(2)
B1 C16 C17 C18 172.83(16)
F3 C17 C18 F4 0.0(2)
C16 C17 C18 F4 -175.58(15)
F3 C17 C18 C13 177.59(15)
C16 C17 C18 C13 2.0(3)
C14 C13 C18 F4 178.68(14)
P1 C13 C18 F4 7.1(2)
C14 C13 C18 C17 1.2(2)
P1 C13 C18 C17 -170.46(13)
F5 B1 C19 C20 113.33(19)
C16 B1 C19 C20 -7.9(2)
C25 B1 C19 C20 -128.60(19)
F5 B1 C19 C24 -61.4(2)
C16 B1 C19 C24 177.35(15)
C25 B1 C19 C24 56.6(2)
C24 C19 C20 F6 177.49(16)
B1 C19 C20 F6 2.5(3)
C24 C19 C20 C21 -2.3(3)
B1 C19 C20 C21 -177.25(18)
F6 C20 C21 F7 2.7(3)
C19 C20 C21 F7 -177.48(18)
F6 C20 C21 C22 -177.98(18)
C19 C20 C21 C22 1.8(3)
F7 C21 C22 F8 -0.6(3)
C20 C21 C22 F8 -179.89(19)
F7 C21 C22 C23 179.36(19)
C20 C21 C22 C23 0.1(3)
F8 C22 C23 F9 -0.9(3)
C21 C22 C23 F9 179.08(18)
F8 C22 C23 C24 178.76(19)
C21 C22 C23 C24 -1.2(3)
F9 C23 C24 F10 1.1(3)
C22 C23 C24 F10 -178.58(18)
F9 C23 C24 C19 -179.67(18)
C22 C23 C24 C19 0.6(3)
C20 C19 C24 F10 -179.77(16)
B1 C19 C24 F10 -4.2(3)
C20 C19 C24 C23 1.1(3)
B1 C19 C24 C23 176.58(18)
F5 B1 C25 C26 134.17(18)
C16 B1 C25 C26 -105.8(2)
C19 B1 C25 C26 17.6(2)
F5 B1 C25 C30 -47.3(2)
C16 B1 C25 C30 72.72(19)
C19 B1 C25 C30 -163.92(15)
C30 C25 C26 F11 179.32(17)
B1 C25 C26 F11 -2.1(3)
C30 C25 C26 C27 -0.7(3)
B1 C25 C26 C27 177.84(18)
F11 C26 C27 F12 -0.7(3)
C25 C26 C27 F12 179.32(19)
F11 C26 C27 C28 179.95(19)
C25 C26 C27 C28 0.0(3)
F12 C27 C28 F13 1.2(3)
C26 C27 C28 F13 -179.4(2)
F12 C27 C28 C29 -178.6(2)
C26 C27 C28 C29 0.7(3)
F13 C28 C29 F14 0.4(3)
C27 C28 C29 F14 -179.7(2)
F13 C28 C29 C30 179.5(2)
C27 C28 C29 C30 -0.7(3)
F14 C29 C30 F15 0.8(3)
C28 C29 C30 F15 -178.29(18)
F14 C29 C30 C25 178.92(18)
C28 C29 C30 C25 -0.1(3)
C26 C25 C30 F15 178.88(16)
B1 C25 C30 F15 0.2(3)
C26 C25 C30 C29 0.8(3)
B1 C25 C30 C29 -177.92(18)
C43 P2 C31 C32 121.85(14)
C37 P2 C31 C32 -130.11(14)
Pt1 P2 C31 C32 -0.83(15)
C43 P2 C31 C36 -61.86(16)
C37 P2 C31 C36 46.19(16)
Pt1 P2 C31 C36 175.46(13)
C36 C31 C32 C33 2.8(3)
P2 C31 C32 C33 179.25(14)
C31 C32 C33 C34 -0.8(3)
C32 C33 C34 C35 -1.2(3)
C33 C34 C35 C36 1.1(3)
C34 C35 C36 C31 1.0(3)
C32 C31 C36 C35 -2.9(3)
P2 C31 C36 C35 -179.20(14)
C43 P2 C37 C42 -11.79(17)
C31 P2 C37 C42 -124.57(16)
Pt1 P2 C37 C42 114.90(14)
C43 P2 C37 C38 167.57(13)
C31 P2 C37 C38 54.78(15)
Pt1 P2 C37 C38 -65.74(14)
C42 C37 C38 C39 -1.2(3)
P2 C37 C38 C39 179.42(14)
C37 C38 C39 C40 1.2(3)
C38 C39 C40 C41 -0.7(3)
C39 C40 C41 C42 0.4(3)
C38 C37 C42 C41 0.8(3)
P2 C37 C42 C41 -179.86(15)
C40 C41 C42 C37 -0.4(3)
C31 P2 C43 C48 19.80(18)
C37 P2 C43 C48 -85.93(17)
Pt1 P2 C43 C48 141.09(15)
C31 P2 C43 C44 -161.96(14)
C37 P2 C43 C44 92.30(15)
Pt1 P2 C43 C44 -40.67(15)
C48 C43 C44 C45 0.5(3)
P2 C43 C44 C45 -177.86(16)
C43 C44 C45 C46 -0.1(3)
C44 C45 C46 C47 -0.1(4)
C45 C46 C47 C48 0.0(4)
C46 C47 C48 C43 0.4(3)
C44 C43 C48 C47 -0.6(3)
P2 C43 C48 C47 177.59(16)
C61 P3 C49 C54 -148.1(2)
C55 P3 C49 C54 103.5(2)
Pt1 P3 C49 C54 -14.4(2)
C61 P3 C49 C50 30.6(2)
C55 P3 C49 C50 -77.7(2)
Pt1 P3 C49 C50 164.39(19)
C54 C49 C50 C51 1.3(4)
P3 C49 C50 C51 -177.5(2)
C49 C50 C51 C52 -1.1(5)
C50 C51 C52 C53 0.5(6)
C51 C52 C53 C54 -0.3(6)
C50 C49 C54 C53 -1.0(4)
P3 C49 C54 C53 177.8(3)
C52 C53 C54 C49 0.5(5)
C49 P3 C55 C56 -155.6(2)
C61 P3 C55 C56 97.4(2)
Pt1 P3 C55 C56 -34.7(2)
C49 P3 C55 C60 25.5(2)
C61 P3 C55 C60 -81.5(2)
Pt1 P3 C55 C60 146.5(2)
C60 C55 C56 C57 -1.5(4)
P3 C55 C56 C57 179.6(2)
C55 C56 C57 C58 -0.5(5)
C56 C57 C58 C59 1.7(6)
C57 C58 C59 C60 -0.8(7)
C56 C55 C60 C59 2.3(5)
P3 C55 C60 C59 -178.8(3)
C58 C59 C60 C55 -1.3(7)
C49 P3 C61 C66 48.26(17)
C55 P3 C61 C66 159.02(16)
Pt1 P3 C61 C66 -78.76(17)
C49 P3 C61 C62 -131.11(17)
C55 P3 C61 C62 -20.35(19)
Pt1 P3 C61 C62 101.87(16)
C66 C61 C62 C63 -0.7(3)
P3 C61 C62 C63 178.72(17)
C61 C62 C63 C64 0.7(4)
C62 C63 C64 C65 0.2(4)
C63 C64 C65 C66 -1.1(4)
C64 C65 C66 C61 1.1(3)
C62 C61 C66 C65 -0.2(3)
P3 C61 C66 C65 -179.57(16)
C69 C67 C68 C71 0.6(5)
C68 C67 C69 C72 -0.9(5)
C72 C70 C71 C68 0.2(6)
C67 C68 C71 C70 -0.2(5)
C71 C70 C72 C69 -0.5(7)
C67 C69 C72 C70 0.8(6)
C78 C73 C74 C75 -26.1(7)
C73 C74 C75 C76 25.5(9)
C74 C75 C76 C77 -24.6(9)
C75 C76 C77 C78 25.4(8)
C76 C77 C78 C73 -27.7(8)
C74 C73 C78 C77 27.4(8)
C505 C500 C501 C502 31.2(6)
C500 C501 C502 C503 -29.5(6)
C501 C502 C503 C504 28.1(6)
C502 C503 C504 C505 -29.2(6)
C503 C504 C505 C500 30.6(6)
C501 C500 C505 C504 -31.1(5)
